data_7252085
loop_
_publ_author_name
'Khlifi, Houyem'
'Ben Hamadi, Naoufel'
'Mhadhbi, Noureddine'
'S\'anchez-Coronilla, Antonio'
'Hamden, Khaled'
'Guesmi, Ahlem'
'Khezami, Lotfi'
'Wahbi, Hajir'
'Na\"ili, Houcine'

_publ_section_title
;
 Structure--biological activity relationships in a zinc(ii) pyrazole
 halide complex [ZnCl2(\h1-4BrPz)2] via noncovalent interactions,
 molecular docking, and antimicrobial studies
;
_journal_issue 33
_journal_name_full 'RSC Advances'
_journal_page_first 30614
_journal_page_last 30632
_journal_paper_doi 10.1039/D6RA01123C
_journal_volume 16
_journal_year 2026
_chemical_formula_moiety '2(C3 H3 Br Cl N2 Zn0.5)'
_chemical_formula_sum 'C6 H6 Br2 Cl2 N4 Zn'
_chemical_formula_weight 430.24
_space_group_crystal_system monoclinic
_space_group_IT_number 13
_space_group_name_Hall '-P 2yc'
_space_group_name_H-M_alt 'P 1 2/c 1'
_atom_sites_solution_hydrogens geom
_atom_sites_solution_primary dual
_audit_block_doi 10.5517/ccdc.csd.cc2r9lxl
_audit_creation_date 2024-05-14
_audit_creation_method
;
Olex2 1.5-ac6-015
(compiled 2023.12.04 svn.r209d9fb2 for Rigaku Oxford Diffraction, GUI svn.r6873)
;
_audit_update_record
;
2026-03-26 deposited with the CCDC.	2026-05-22 downloaded from the CCDC.
;
_cell_angle_alpha 90
_cell_angle_beta 109.475(2)
_cell_angle_gamma 90
_cell_formula_units_Z 4
_cell_length_a 21.3691(3)
_cell_length_b 4.08470(10)
_cell_length_c 14.2396(2)
_cell_measurement_reflns_used 21168
_cell_measurement_temperature 100.0(2)
_cell_measurement_theta_max 30.3450
_cell_measurement_theta_min 2.8310
_cell_volume 1171.81(4)
_computing_cell_refinement 'CrysAlisPro 1.171.43.105a (Rigaku OD, 2024)'
_computing_data_collection 'CrysAlisPro system (CCD 43.120a 64-bit (release 16-04-2024))'
_computing_data_reduction 'CrysAlisPro 1.171.43.105a (Rigaku OD, 2024)'
_computing_molecular_graphics 'Olex2 1.5-ac6-015 (Dolomanov et al., 2009)'
_computing_publication_material 'Olex2 1.5-ac6-015 (Dolomanov et al., 2009)'
_computing_structure_refinement 'SHELXL 2018/3 (Sheldrick, 2015)'
_computing_structure_solution 'SHELXT 2018/2 (Sheldrick, 2018)'
_diffrn_ambient_environment N~2~
_diffrn_ambient_temperature 100.0(2)
_diffrn_detector 'Hybrid Pixel Array Detector'
_diffrn_detector_area_resol_mean 10.0000
_diffrn_detector_type 'HyPix-Arc 100'
_diffrn_measured_fraction_theta_full 0.999
_diffrn_measured_fraction_theta_max 0.910
_diffrn_measurement_details
;
List of Runs (angles in degrees, time in seconds):

  # Type    Start    End  Width  t~exp~   \w     \q     \k     \f   Frames
#--------------------------------------------------------------------------
  1  \w    -60.00   7.00   0.50    4.00    --   -6.25 -57.00-180.00  134
  2  \w    -19.00  39.00   0.50    4.00    --   -6.25  57.00  90.00  116
  3  \w    -73.00 -40.00   0.50    4.00    --    7.11 -19.00-150.00   66
  4  \w    -73.00 -40.00   0.50    4.00    --    7.11 -19.00 -90.00   66
  5  \w    -73.00 -40.00   0.50    4.00    --    7.11 -19.00 -60.00   66
  6  \w     -6.00  39.00   0.50    4.00    --    7.11  57.00 120.00   90
  7  \w     -6.00  39.00   0.50    4.00    --    7.11  57.00-180.00   90
  8  \w    -85.00 -40.00   0.50    4.00    --   -6.25 -19.00-120.00   90
  9  \w    -19.00  39.00   0.50    4.00    --   -6.25  57.00   0.00  116
 10  \w     -4.00  42.00   0.50    4.00    --    7.11 -99.00 -30.00   92
 11  \w    -73.00 -40.00   0.50    4.00    --    7.11 -19.00-180.00   66
 12  \w     -4.00  42.00   0.50    4.00    --    7.11 -99.00-120.00   92
 13  \w     -6.00  39.00   0.50    4.00    --    7.11  57.00  30.00   90
 14  \w    -85.00 -40.00   0.50    4.00    --   -6.25 -19.00 150.00   90
 15  \w     -4.00  42.00   0.50    4.00    --    7.11 -99.00  60.00   92
 16  \w     -4.00  42.00   0.50    4.00    --    7.11 -99.00  30.00   92
 17  \w    -73.00 -48.00   0.50    4.00    --    7.11 -19.00 -30.00   50
 18  \w     -4.00  42.00   0.50    4.00    --    7.11 -99.00 150.00   92
;
_diffrn_measurement_device 'four-circle diffractometer'
_diffrn_measurement_device_type 'XtaLAB Synergy, Dualflex, HyPix-Arc 100'
_diffrn_measurement_method '\w scans'
_diffrn_orient_matrix_type 'CrysAlisPro convention (1999,Acta A55,543-557)'
_diffrn_orient_matrix_UB_11 -0.0025150000
_diffrn_orient_matrix_UB_12 -0.0822773000
_diffrn_orient_matrix_UB_13 -0.0449827000
_diffrn_orient_matrix_UB_21 0.0021194000
_diffrn_orient_matrix_UB_22 0.1521617000
_diffrn_orient_matrix_UB_23 -0.0227366000
_diffrn_orient_matrix_UB_31 0.0350559000
_diffrn_orient_matrix_UB_32 -0.0151017000
_diffrn_orient_matrix_UB_33 0.0158234000
_diffrn_radiation_monochromator mirror
_diffrn_radiation_probe x-ray
_diffrn_radiation_type 'Mo K\a'
_diffrn_radiation_wavelength 0.71073
_diffrn_reflns_av_R_equivalents 0.0587
_diffrn_reflns_av_unetI/netI 0.0273
_diffrn_reflns_Laue_measured_fraction_full 0.999
_diffrn_reflns_Laue_measured_fraction_max 0.910
_diffrn_reflns_limit_h_max 28
_diffrn_reflns_limit_h_min -29
_diffrn_reflns_limit_k_max 5
_diffrn_reflns_limit_k_min -5
_diffrn_reflns_limit_l_max 19
_diffrn_reflns_limit_l_min -19
_diffrn_reflns_number 29781
_diffrn_reflns_point_group_measured_fraction_full 0.999
_diffrn_reflns_point_group_measured_fraction_max 0.910
_diffrn_reflns_theta_full 25.242
_diffrn_reflns_theta_max 30.383
_diffrn_reflns_theta_min 2.861
_diffrn_source 'micro-focus sealed X-ray tube'
_diffrn_source_type 'PhotonJet (Mo) X-ray Source'
_exptl_absorpt_coefficient_mu 9.342
_exptl_absorpt_correction_T_max 1.000
_exptl_absorpt_correction_T_min 0.489
_exptl_absorpt_correction_type gaussian
_exptl_absorpt_process_details
;
CrysAlisPro 1.171.43.105a (Rigaku Oxford Diffraction, 2024)
Numerical absorption correction based on gaussian integration over
a multifaceted crystal model
Empirical absorption correction using spherical harmonics,
implemented in SCALE3 ABSPACK scaling algorithm.
;
_exptl_crystal_colour colourless
_exptl_crystal_colour_primary colourless
_exptl_crystal_density_diffrn 2.439
_exptl_crystal_description block
_exptl_crystal_F_000 816
_exptl_crystal_size_max 0.266
_exptl_crystal_size_mid 0.173
_exptl_crystal_size_min 0.091
_refine_diff_density_max 1.113
_refine_diff_density_min -1.002
_refine_diff_density_rms 0.146
_refine_ls_extinction_method none
_refine_ls_goodness_of_fit_ref 1.038
_refine_ls_hydrogen_treatment constr
_refine_ls_matrix_type full
_refine_ls_number_parameters 138
_refine_ls_number_reflns 3220
_refine_ls_number_restraints 0
_refine_ls_restrained_S_all 1.038
_refine_ls_R_factor_all 0.0263
_refine_ls_R_factor_gt 0.0251
_refine_ls_shift/su_max 0.001
_refine_ls_shift/su_mean 0.000
_refine_ls_structure_factor_coef Fsqd
_refine_ls_weighting_details 'w=1/[\s^2^(Fo^2^)+(0.0433P)^2^+0.4231P] where P=(Fo^2^+2Fc^2^)/3'
_refine_ls_weighting_scheme calc
_refine_ls_wR_factor_gt 0.0621
_refine_ls_wR_factor_ref 0.0626
_reflns_Friedel_coverage 0.000
_reflns_number_gt 3128
_reflns_number_total 3220
_reflns_threshold_expression 'I > 2\s(I)'
_cod_data_source_file d6ra01123c2.cif
_cod_data_source_block 1boczncl
_cod_database_code 7252085
_shelx_shelxl_version_number 2018/3
_chemical_oxdiff_formula 'Zn Cl C H N O'
_shelx_space_group_comment
;
The symmetry employed for this shelxl refinement is uniquely defined
by the following loop, which should always be used as a source of
symmetry information in preference to the above space-group names.
They are only intended as comments.
;
_shelx_estimated_absorpt_t_max 0.484
_shelx_estimated_absorpt_t_min 0.190
_olex2_refinement_description
;
1. Twinned data refinement
 Scales: 0.5876(9)
 0.4124(9)
2. Fixed Uiso
 At 1.2 times of:
  All C(H) groups, All N(H) groups
3.a Aromatic/amide H refined with riding coordinates:
 N2(H2), C00I(H00I), C1(H1), N4(H4), C3(H3), C5(H5)
;
_olex2_exptl_crystal_mounting_method 'The crystal was mounted on a MITIGEN holder in perfluoroether oil'
_olex2_submission_original_sample_id 1BocZnCl
_olex2_submission_special_instructions 'No special instructions were received'
_oxdiff_exptl_absorpt_empirical_details
;
Empirical correction (ABSPACK) includes:
- Absorption correction using spherical harmonics
- Frame scaling
;
_oxdiff_exptl_absorpt_empirical_full_max 2.716
_oxdiff_exptl_absorpt_empirical_full_min 0.542

loop_
_space_group_symop_operation_xyz
'x, y, z'
'-x, y, -z+1/2'
'-x, -y, -z'
'x, -y, z-1/2'

loop_
_atom_site_label
_atom_site_type_symbol
_atom_site_fract_x
_atom_site_fract_y
_atom_site_fract_z
_atom_site_U_iso_or_equiv
_atom_site_adp_type
_atom_site_occupancy
_atom_site_site_symmetry_order
_atom_site_calc_flag
_atom_site_refinement_flags_posn
_atom_site_refinement_flags_adp
_atom_site_refinement_flags_occupancy
_atom_site_disorder_assembly
_atom_site_disorder_group
Br1 Br 0.77385(2) 0.48101(8) 0.75810(3) 0.01445(8) Uani 1 1 d . . . . .
Zn1 Zn 0.500000 0.75326(12) 0.750000 0.01363(11) Uani 1 2 d S T P . .
Cl1 Cl 0.44451(3) 1.02812(18) 0.60590(6) 0.01548(14) Uani 1 1 d . . . . .
N1 N 0.57820(13) 0.5630(7) 0.71894(19) 0.0128(5) Uani 1 1 d . . . . .
N2 N 0.57659(14) 0.4008(7) 0.63501(19) 0.0146(5) Uani 1 1 d . . . . .
H2 H 0.539851 0.340403 0.588036 0.018 Uiso 1 1 calc R U . . .
C00I C 0.63783(18) 0.3436(8) 0.6323(3) 0.0171(7) Uani 1 1 d . . . . .
H00I H 0.648989 0.230976 0.581709 0.021 Uiso 1 1 calc R U . . .
C1 C 0.64238(16) 0.6169(8) 0.7693(2) 0.0143(6) Uani 1 1 d . . . . .
H1 H 0.658983 0.730600 0.830817 0.017 Uiso 1 1 calc R U . . .
C2 C 0.68130(12) 0.4809(7) 0.7177(3) 0.0119(5) Uani 1 1 d . . . . .
Br2 Br 0.73676(2) -0.19273(7) 0.49343(2) 0.01462(8) Uani 1 1 d . . . . .
Zn2 Zn 1.000000 0.31780(11) 0.750000 0.01026(10) Uani 1 2 d S T P . .
Cl2 Cl 1.05138(3) 0.56159(16) 0.65174(6) 0.01316(13) Uani 1 1 d . . . . .
N3 N 0.92389(13) 0.1184(7) 0.63981(18) 0.0116(5) Uani 1 1 d . . . . .
N4 N 0.92164(14) 0.1348(7) 0.54382(19) 0.0129(5) Uani 1 1 d . . . . .
H4 H 0.954658 0.203509 0.524997 0.016 Uiso 1 1 calc R U . . .
C3 C 0.86274(18) 0.0334(8) 0.4807(3) 0.0157(7) Uani 1 1 d . . . . .
H3 H 0.849639 0.023588 0.410102 0.019 Uiso 1 1 calc R U . . .
C4 C 0.82501(12) -0.0541(6) 0.5392(3) 0.0112(5) Uani 1 1 d . . . . .
C5 C 0.86522(17) 0.0026(7) 0.6376(2) 0.0109(6) Uani 1 1 d . . . . .
H5 H 0.852528 -0.035893 0.694547 0.013 Uiso 1 1 calc R U . . .

loop_
_atom_site_aniso_label
_atom_site_aniso_U_11
_atom_site_aniso_U_22
_atom_site_aniso_U_33
_atom_site_aniso_U_23
_atom_site_aniso_U_13
_atom_site_aniso_U_12
Br1 0.00919(13) 0.01884(14) 0.01605(17) 0.00237(11) 0.00519(16) 0.00121(10)
Zn1 0.0075(2) 0.0196(2) 0.0137(3) 0.000 0.0034(2) 0.000
Cl1 0.0099(3) 0.0212(3) 0.0140(4) 0.0014(3) 0.0023(3) -0.0023(2)
N1 0.0106(13) 0.0165(12) 0.0106(12) -0.0001(10) 0.0024(10) 0.0005(10)
N2 0.0110(13) 0.0220(13) 0.0096(12) -0.0042(10) 0.0018(10) -0.0033(11)
C00I 0.0173(17) 0.0177(16) 0.0162(16) -0.0012(12) 0.0055(14) 0.0000(12)
C1 0.0118(15) 0.0152(14) 0.0145(15) -0.0014(11) 0.0026(12) -0.0016(11)
C2 0.0085(11) 0.0133(12) 0.0143(15) 0.0040(10) 0.0042(14) 0.0012(9)
Br2 0.00964(13) 0.01978(14) 0.01305(15) -0.00064(11) 0.00194(13) -0.00374(9)
Zn2 0.0079(2) 0.0158(2) 0.0072(2) 0.000 0.00263(19) 0.000
Cl2 0.0117(3) 0.0192(3) 0.0099(3) 0.0007(3) 0.0053(3) -0.0031(2)
N3 0.0124(14) 0.0167(12) 0.0068(12) 0.0016(9) 0.0047(10) 0.0003(10)
N4 0.0128(13) 0.0192(13) 0.0065(12) -0.0013(10) 0.0030(10) -0.0039(10)
C3 0.0138(16) 0.0212(16) 0.0107(15) -0.0014(12) 0.0022(13) -0.0030(12)
C4 0.0087(11) 0.0135(13) 0.0108(13) 0.0009(12) 0.0026(12) -0.0010(9)
C5 0.0097(15) 0.0133(14) 0.0097(14) 0.0005(10) 0.0031(12) 0.0013(10)

loop_
_atom_type_symbol
_atom_type_description
_atom_type_scat_dispersion_real
_atom_type_scat_dispersion_imag
_atom_type_scat_source
C C 0.0033 0.0016 'International Tables Vol C Tables 4.2.6.8 and 6.1.1.4'
H H 0.0000 0.0000 'International Tables Vol C Tables 4.2.6.8 and 6.1.1.4'
Br Br -0.2901 2.4595 'International Tables Vol C Tables 4.2.6.8 and 6.1.1.4'
Cl Cl 0.1484 0.1585 'International Tables Vol C Tables 4.2.6.8 and 6.1.1.4'
N N 0.0061 0.0033 'International Tables Vol C Tables 4.2.6.8 and 6.1.1.4'
Zn Zn 0.2839 1.4301 'International Tables Vol C Tables 4.2.6.8 and 6.1.1.4'

loop_
_exptl_crystal_face_index_h
_exptl_crystal_face_index_k
_exptl_crystal_face_index_l
_exptl_crystal_face_perp_dist
1 0 0 0.0756
-1 0 0 0.0773
1 -2 1 0.1170
-2 -2 1 0.1194
-1 2 -1 0.1391
3 2 -1 0.1400
0 0 1 0.0729
0 0 -1 0.0179
3 0 -2 0.0514
5 -3 15 0.0878
-30 0 5 0.0900
-9 4 13 0.1116
3 4 13 0.1012
-29 -1 11 0.1010
4 -2 16 0.0728
23 3 -14 0.0889

loop_
_geom_angle_atom_site_label_1
_geom_angle_atom_site_label_2
_geom_angle_atom_site_label_3
_geom_angle
_geom_angle_site_symmetry_1
_geom_angle_site_symmetry_3
_geom_angle_publ_flag
Cl1 Zn1 Cl1 121.35(4) . 2_656 ?
N1 Zn1 Cl1 99.53(8) . 2_656 ?
N1 Zn1 Cl1 102.19(8) . . ?
N1 Zn1 Cl1 99.52(8) 2_656 . ?
N1 Zn1 Cl1 102.19(8) 2_656 2_656 ?
N1 Zn1 N1 134.78(16) . 2_656 ?
N2 N1 Zn1 126.9(2) . . ?
C1 N1 Zn1 126.5(2) . . ?
C1 N1 N2 105.8(3) . . ?
N1 N2 H2 124.1 . . ?
C00I N2 N1 111.8(3) . . ?
C00I N2 H2 124.1 . . ?
N2 C00I H00I 126.8 . . ?
N2 C00I C2 106.3(3) . . ?
C2 C00I H00I 126.8 . . ?
N1 C1 H1 125.1 . . ?
N1 C1 C2 109.7(3) . . ?
C2 C1 H1 125.1 . . ?
C00I C2 Br1 127.2(3) . . ?
C00I C2 C1 106.3(2) . . ?
C1 C2 Br1 126.4(3) . . ?
Cl2 Zn2 Cl2 128.10(4) 2_756 . ?
N3 Zn2 Cl2 103.05(7) . 2_756 ?
N3 Zn2 Cl2 103.05(7) 2_756 . ?
N3 Zn2 Cl2 97.32(7) 2_756 2_756 ?
N3 Zn2 Cl2 97.33(7) . . ?
N3 Zn2 N3 132.37(16) . 2_756 ?
N4 N3 Zn2 120.9(2) . . ?
C5 N3 Zn2 132.1(2) . . ?
C5 N3 N4 106.1(3) . . ?
N3 N4 H4 124.1 . . ?
C3 N4 N3 111.7(3) . . ?
C3 N4 H4 124.1 . . ?
N4 C3 H3 126.9 . . ?
N4 C3 C4 106.3(3) . . ?
C4 C3 H3 126.9 . . ?
C3 C4 Br2 126.2(3) . . ?
C3 C4 C5 105.9(2) . . ?
C5 C4 Br2 127.8(2) . . ?
N3 C5 C4 110.0(3) . . ?
N3 C5 H5 125.0 . . ?
C4 C5 H5 125.0 . . ?

loop_
_geom_bond_atom_site_label_1
_geom_bond_atom_site_label_2
_geom_bond_distance
_geom_bond_site_symmetry_2
_geom_bond_publ_flag
Br1 C2 1.866(3) . ?
Zn1 Cl1 2.2923(8) . ?
Zn1 Cl1 2.2924(8) 2_656 ?
Zn1 N1 2.021(3) . ?
Zn1 N1 2.021(3) 2_656 ?
N1 N2 1.357(3) . ?
N1 C1 1.337(4) . ?
N2 H2 0.8800 . ?
N2 C00I 1.342(4) . ?
C00I H00I 0.9500 . ?
C00I C2 1.379(5) . ?
C1 H1 0.9500 . ?
C1 C2 1.396(5) . ?
Br2 C4 1.866(3) . ?
Zn2 Cl2 2.2757(7) . ?
Zn2 Cl2 2.2757(7) 2_756 ?
Zn2 N3 2.017(3) . ?
Zn2 N3 2.017(3) 2_756 ?
N3 N4 1.353(3) . ?
N3 C5 1.331(4) . ?
N4 H4 0.8800 . ?
N4 C3 1.345(4) . ?
C3 H3 0.9500 . ?
C3 C4 1.385(4) . ?
C4 C5 1.397(4) . ?
C5 H5 0.9500 . ?

loop_
_geom_torsion_atom_site_label_1
_geom_torsion_atom_site_label_2
_geom_torsion_atom_site_label_3
_geom_torsion_atom_site_label_4
_geom_torsion
_geom_torsion_site_symmetry_1
_geom_torsion_site_symmetry_2
_geom_torsion_site_symmetry_3
_geom_torsion_site_symmetry_4
_geom_torsion_publ_flag
Zn1 N1 N2 C00I 172.0(2) . . . . ?
Zn1 N1 C1 C2 -171.8(2) . . . . ?
N1 N2 C00I C2 -1.2(4) . . . . ?
N1 C1 C2 Br1 -178.4(2) . . . . ?
N1 C1 C2 C00I 0.7(4) . . . . ?
N2 N1 C1 C2 -1.4(4) . . . . ?
N2 C00I C2 Br1 179.4(2) . . . . ?
N2 C00I C2 C1 0.3(4) . . . . ?
C1 N1 N2 C00I 1.6(4) . . . . ?
Br2 C4 C5 N3 -176.2(2) . . . . ?
Zn2 N3 N4 C3 -170.5(2) . . . . ?
Zn2 N3 C5 C4 169.1(2) . . . . ?
N3 N4 C3 C4 -0.2(4) . . . . ?
N4 N3 C5 C4 -0.3(3) . . . . ?
N4 C3 C4 Br2 176.4(2) . . . . ?
N4 C3 C4 C5 0.0(3) . . . . ?
C3 C4 C5 N3 0.2(3) . . . . ?
C5 N3 N4 C3 0.3(4) . . . . ?

loop_
_twin_individual_id
_twin_individual_mass_fraction_refined
1 0.5876(9)
2 0.4124(9)

loop_
_exptl_oxdiff_crystal_face_indexfrac_h
_exptl_oxdiff_crystal_face_indexfrac_k
_exptl_oxdiff_crystal_face_indexfrac_l
_exptl_oxdiff_crystal_face_x
_exptl_oxdiff_crystal_face_y
_exptl_oxdiff_crystal_face_z
0.9994 0.0000 0.0003 -0.0025 0.0021 0.0350
-0.9994 -0.0000 -0.0003 0.0025 -0.0021 -0.0350
0.9975 -1.9994 1.0017 0.1169 -0.3249 0.0810
-2.0008 -1.9995 1.0008 0.1245 -0.3312 -0.0241
-0.9975 1.9994 -1.0017 -0.1169 0.3249 -0.0810
3.0002 1.9995 -1.0005 -0.1271 0.3334 0.0591
-0.0006 0.0000 0.9999 -0.0450 -0.0227 0.0158
0.0006 -0.0000 -0.9999 0.0450 0.0227 -0.0158
2.9994 -0.0000 -1.9990 0.0824 0.0518 0.0735
4.7933 -2.8099 15.1844 -0.4639 -0.7626 0.4507
-29.9479 -0.1557 4.6839 -0.1226 -0.1937 -0.9734
-9.1888 4.2698 13.3499 -0.9287 0.3267 -0.1754
2.6921 4.0135 12.8686 -0.9159 0.3238 0.2374
-28.9992 -0.8931 10.6350 -0.3320 -0.4392 -0.8348
3.9777 -2.3286 16.2504 -0.5494 -0.7154 0.4317
23.1066 2.5597 -13.8907 0.3561 0.7543 0.5516
